data_2012705
loop_
_publ_author_name
'Low, John Nicolson'
'Cobo, Justo'
'Nogueras, Manuel'
'S\'anchez, Adolfo'
'Torres, Harlen'
'Insuasty, Braulio'

_publ_section_title
;
 The molecular and supramolecular structures of four
 1,5,6,10b-tetrahydropyrazolo[1,5-<i>c</i>]quinazolines
;
_journal_issue 5
_journal_name_full 'Acta Crystallographica Section C'
_journal_page_first o305
_journal_page_last o310
_journal_paper_doi 10.1107/S0108270102006200
_journal_volume 58
_journal_year 2002
_chemical_formula_moiety 'C22 H18 Cl N3'
_chemical_formula_sum 'C22 H18 Cl N3'
_chemical_formula_weight 359.84
_chemical_melting_point 507
_chemical_name_systematic
;
2-(4-Chlorophenyl)-5-phenyl-1,5,6,10b-tetrahydropyrazolo[1,5-c]quinazoline
;
_space_group_IT_number 15
_symmetry_cell_setting monoclinic
_symmetry_space_group_name_Hall '-C 2yc'
_symmetry_space_group_name_H-M 'C 1 2/c 1'
_atom_sites_solution_hydrogens geom
_atom_sites_solution_primary direct
_atom_sites_solution_secondary difmap
_cell_angle_alpha 90
_cell_angle_beta 122.4270(10)
_cell_angle_gamma 90
_cell_formula_units_Z 8
_cell_length_a 21.2115(3)
_cell_length_b 11.1385(2)
_cell_length_c 17.5948(4)
_cell_measurement_reflns_used 4002
_cell_measurement_temperature 120.0(10)
_cell_measurement_theta_max 27.46
_cell_measurement_theta_min 2.97
_cell_volume 3508.84(12)
_computing_cell_refinement 'DENZO-SMN (Otwinowski & Minor, 1997)'
_computing_data_collection 'KappaCCD Server Software (Nonius, 1997)'
_computing_data_reduction DENZO-SMN
_computing_molecular_graphics 'ORTEPII (Johnson, 1976) and PLATON (Spek, 2002)'
_computing_publication_material 'SHELXL97 and PRPKAPPA (Ferguson, 1999)'
_computing_structure_refinement 'SHELXL97 (Sheldrick, 1997)'
_computing_structure_solution 'SHELXS97 (Sheldrick, 1997)'
_diffrn_ambient_temperature 120.0(10)
_diffrn_measured_fraction_theta_full 1.00
_diffrn_measured_fraction_theta_max 1.00
_diffrn_measurement_device_type 'Nonius KappaCCD area-detector'
_diffrn_measurement_method '\f scans, and \w scans with \k offsets'
_diffrn_radiation_monochromator graphite
_diffrn_radiation_source 'fine-focus sealed X-ray tube'
_diffrn_radiation_type 'Mo K\a'
_diffrn_radiation_wavelength 0.71073
_diffrn_reflns_av_R_equivalents 0.085
_diffrn_reflns_av_sigmaI/netI 0.061
_diffrn_reflns_limit_h_max 27
_diffrn_reflns_limit_h_min -27
_diffrn_reflns_limit_k_max 13
_diffrn_reflns_limit_k_min -14
_diffrn_reflns_limit_l_max 22
_diffrn_reflns_limit_l_min -22
_diffrn_reflns_number 15078
_diffrn_reflns_theta_full 25.00
_diffrn_reflns_theta_max 27.46
_diffrn_reflns_theta_min 2.97
_diffrn_standards_decay_% negligible
_exptl_absorpt_coefficient_mu 0.228
_exptl_absorpt_correction_T_max 0.978
_exptl_absorpt_correction_T_min 0.902
_exptl_absorpt_correction_type multi-scan
_exptl_absorpt_process_details '(DENZO-SMN; Otwinowski & Minor, 1997)'
_exptl_crystal_colour colourless
_exptl_crystal_density_diffrn 1.362
_exptl_crystal_density_meas ?
_exptl_crystal_density_method 'not measured'
_exptl_crystal_description block
_exptl_crystal_F_000 1504
_exptl_crystal_size_max 0.46
_exptl_crystal_size_mid 0.32
_exptl_crystal_size_min 0.10
_refine_diff_density_max 0.39
_refine_diff_density_min -0.54
_refine_ls_extinction_method none
_refine_ls_goodness_of_fit_ref 1.010
_refine_ls_hydrogen_treatment constr
_refine_ls_matrix_type full
_refine_ls_number_parameters 235
_refine_ls_number_reflns 4002
_refine_ls_number_restraints 0
_refine_ls_restrained_S_all 1.010
_refine_ls_R_factor_all 0.059
_refine_ls_R_factor_gt 0.047
_refine_ls_shift/su_max 0.001
_refine_ls_shift/su_mean 0.000
_refine_ls_structure_factor_coef Fsqd
_refine_ls_weighting_details 'w = 1/[\s^2^(Fo^2^)+(0.0694P)^2^+2.7737P] where P=(Fo^2^+2Fc^2^)/3'
_refine_ls_weighting_scheme calc
_refine_ls_wR_factor_gt 0.121
_refine_ls_wR_factor_ref 0.130
_reflns_number_gt 3286
_reflns_number_total 4002
_reflns_threshold_expression I>2\s(I)
_cod_data_source_file gg1111.cif
_cod_data_source_block III
_cod_depositor_comments
;
The following automatic conversions were performed:

'_exptl_crystal_density_meas' value 'not measured' was changed to '?'
- the value is perceived as not measured.

Automatic conversion script
Id: cif_fix_values 3008 2015-01-20 13:52:24Z robertas 
;
_cod_original_cell_volume 3508.84(11)
_cod_original_sg_symbol_H-M 'C 2/c'
_cod_database_code 2012705
_cod_database_fobs_code 2012705

loop_
_symmetry_equiv_pos_as_xyz
'x, y, z'
'-x, y, -z+1/2'
'-x, -y, -z'
'x, -y, z+1/2'
'x+1/2, y+1/2, z'
'-x+1/2, y+1/2, -z+1/2'
'-x+1/2, -y+1/2, -z'
'x+1/2, -y+1/2, z+1/2'

loop_
_atom_site_label
_atom_site_fract_x
_atom_site_fract_y
_atom_site_fract_z
_atom_site_U_iso_or_equiv
_atom_site_adp_type
_atom_site_calc_flag
_atom_site_refinement_flags
_atom_site_occupancy
_atom_site_disorder_assembly
_atom_site_disorder_group
_atom_site_type_symbol
C1 0.77274(9) 0.01251(14) 0.32135(11) 0.0190(3) Uani d . 1 . . C
C2 0.77913(8) -0.00754(13) 0.41001(11) 0.0162(3) Uani d . 1 . . C
C21 0.82236(8) -0.10520(14) 0.47191(11) 0.0178(3) Uani d . 1 . . C
C22 0.86868(9) -0.17558(15) 0.45584(12) 0.0222(4) Uani d . 1 . . C
C23 0.90480(9) -0.27575(15) 0.50815(12) 0.0233(4) Uani d . 1 . . C
C24 0.89436(9) -0.30657(15) 0.57673(11) 0.0213(3) Uani d . 1 . . C
Cl24 0.93393(2) -0.43768(4) 0.63743(3) 0.02595(14) Uani d . 1 . . Cl
C25 0.85056(10) -0.23629(16) 0.59595(12) 0.0248(4) Uani d . 1 . . C
C26 0.81529(10) -0.13634(15) 0.54418(12) 0.0233(4) Uani d . 1 . . C
N3 0.73520(7) 0.06174(11) 0.42018(9) 0.0172(3) Uani d . 1 . . N
N4 0.69178(7) 0.12878(12) 0.34064(9) 0.0167(3) Uani d . 1 . . N
C5 0.66763(9) 0.24480(14) 0.35434(11) 0.0173(3) Uani d . 1 . . C
C51 0.60380(8) 0.29047(15) 0.26276(11) 0.0184(3) Uani d . 1 . . C
C52 0.55424(9) 0.21002(16) 0.19710(12) 0.0224(4) Uani d . 1 . . C
C53 0.49483(9) 0.25135(17) 0.11479(12) 0.0267(4) Uani d . 1 . . C
C54 0.48380(10) 0.37354(18) 0.09770(13) 0.0308(4) Uani d . 1 . . C
C55 0.53205(10) 0.45374(18) 0.16297(14) 0.0308(4) Uani d . 1 . . C
C56 0.59190(9) 0.41280(16) 0.24502(12) 0.0241(4) Uani d . 1 . . C
N6 0.72870(7) 0.32985(12) 0.39952(9) 0.0196(3) Uani d . 1 . . N
C6a 0.78374(8) 0.32935(14) 0.37973(10) 0.0163(3) Uani d . 1 . . C
C7 0.83771(9) 0.42042(15) 0.41312(11) 0.0209(3) Uani d . 1 . . C
C8 0.89153(9) 0.42294(16) 0.39114(12) 0.0245(4) Uani d . 1 . . C
C9 0.89286(9) 0.33560(16) 0.33574(13) 0.0259(4) Uani d . 1 . . C
C10 0.84045(9) 0.24437(15) 0.30419(11) 0.0212(3) Uani d . 1 . . C
C10a 0.78591(8) 0.23873(14) 0.32564(10) 0.0163(3) Uani d . 1 . . C
C10b 0.73224(8) 0.13351(14) 0.29347(11) 0.0170(3) Uani d . 1 . . C
H1A 0.7430 -0.0513 0.2773 0.023 Uiso calc R 1 . . H
H1B 0.8224 0.0174 0.3290 0.023 Uiso calc R 1 . . H
H22 0.8755 -0.1544 0.4084 0.027 Uiso calc R 1 . . H
H23 0.9364 -0.3227 0.4970 0.028 Uiso calc R 1 . . H
H25 0.8450 -0.2569 0.6444 0.030 Uiso calc R 1 . . H
H26 0.7857 -0.0878 0.5577 0.028 Uiso calc R 1 . . H
H5 0.6472 0.2319 0.3934 0.021 Uiso calc R 1 . . H
H52 0.5610 0.1262 0.2086 0.027 Uiso calc R 1 . . H
H53 0.4617 0.1956 0.0702 0.032 Uiso calc R 1 . . H
H54 0.4434 0.4018 0.0415 0.037 Uiso calc R 1 . . H
H55 0.5244 0.5376 0.1518 0.037 Uiso calc R 1 . . H
H56 0.6249 0.4689 0.2893 0.029 Uiso calc R 1 . . H
H6 0.7391 0.3624 0.4506 0.023 Uiso d R 1 . . H
H7 0.8375 0.4809 0.4511 0.025 Uiso calc R 1 . . H
H8 0.9279 0.4851 0.4143 0.029 Uiso calc R 1 . . H
H9 0.9291 0.3384 0.3198 0.031 Uiso calc R 1 . . H
H10 0.8416 0.1839 0.2669 0.025 Uiso calc R 1 . . H
H10B 0.6964 0.1371 0.2268 0.020 Uiso calc R 1 . . H

loop_
_atom_site_aniso_label
_atom_site_aniso_U_11
_atom_site_aniso_U_22
_atom_site_aniso_U_33
_atom_site_aniso_U_12
_atom_site_aniso_U_13
_atom_site_aniso_U_23
C1 0.0210(8) 0.0177(8) 0.0219(8) 0.0003(6) 0.0139(7) -0.0006(6)
C2 0.0154(7) 0.0152(7) 0.0197(8) -0.0050(6) 0.0105(6) -0.0032(6)
C21 0.0158(7) 0.0176(8) 0.0191(8) -0.0041(6) 0.0088(6) -0.0028(6)
C22 0.0229(8) 0.0228(8) 0.0263(9) 0.0001(6) 0.0167(7) 0.0023(7)
C23 0.0207(8) 0.0236(8) 0.0285(9) 0.0025(6) 0.0150(7) 0.0023(7)
C24 0.0153(7) 0.0246(8) 0.0193(8) -0.0036(6) 0.0062(7) 0.0019(7)
Cl24 0.0197(2) 0.0276(3) 0.0255(2) 0.00038(15) 0.00878(18) 0.00796(16)
C25 0.0266(9) 0.0304(9) 0.0197(8) -0.0014(7) 0.0139(7) 0.0018(7)
C26 0.0260(9) 0.0246(8) 0.0237(9) 0.0006(7) 0.0162(7) -0.0025(7)
N3 0.0160(6) 0.0177(7) 0.0185(7) -0.0026(5) 0.0096(6) 0.0003(5)
N4 0.0167(6) 0.0182(7) 0.0187(7) -0.0007(5) 0.0119(6) 0.0002(5)
C5 0.0171(7) 0.0188(8) 0.0214(8) -0.0021(6) 0.0139(7) -0.0035(6)
C51 0.0144(7) 0.0233(8) 0.0228(8) -0.0003(6) 0.0135(7) -0.0020(7)
C52 0.0172(8) 0.0260(9) 0.0273(9) -0.0028(6) 0.0142(7) -0.0039(7)
C53 0.0159(8) 0.0403(10) 0.0242(9) -0.0018(7) 0.0109(7) -0.0049(8)
C54 0.0176(8) 0.0449(11) 0.0282(10) 0.0073(8) 0.0112(7) 0.0053(9)
C55 0.0265(9) 0.0296(10) 0.0352(11) 0.0073(7) 0.0159(8) 0.0065(8)
C56 0.0207(8) 0.0248(9) 0.0279(9) 0.0006(7) 0.0138(7) -0.0015(7)
N6 0.0186(7) 0.0229(7) 0.0197(7) -0.0037(5) 0.0119(6) -0.0072(6)
C6a 0.0141(7) 0.0174(7) 0.0158(7) 0.0011(6) 0.0070(6) 0.0017(6)
C7 0.0186(8) 0.0195(8) 0.0190(8) -0.0021(6) 0.0063(7) -0.0002(6)
C8 0.0164(8) 0.0248(9) 0.0263(9) -0.0053(6) 0.0075(7) 0.0048(7)
C9 0.0175(8) 0.0315(9) 0.0326(10) 0.0004(7) 0.0161(7) 0.0078(8)
C10 0.0220(8) 0.0221(8) 0.0252(9) 0.0022(6) 0.0165(7) 0.0029(7)
C10a 0.0141(7) 0.0182(8) 0.0162(7) 0.0004(6) 0.0080(6) 0.0026(6)
C10b 0.0179(7) 0.0185(8) 0.0184(8) -0.0004(6) 0.0124(7) -0.0016(6)

loop_
_atom_type_symbol
_atom_type_description
_atom_type_scat_dispersion_real
_atom_type_scat_dispersion_imag
_atom_type_scat_source
C C 0.0033 0.0016 'International Tables Vol C Tables 4.2.6.8 and 6.1.1.4'
H H 0.0000 0.0000 'International Tables Vol C Tables 4.2.6.8 and 6.1.1.4'
N N 0.0061 0.0033 'International Tables Vol C Tables 4.2.6.8 and 6.1.1.4'
Cl Cl 0.1484 0.1585 'International Tables Vol C Tables 4.2.6.8 and 6.1.1.4'

loop_
_geom_angle_atom_site_label_1
_geom_angle_atom_site_label_2
_geom_angle_atom_site_label_3
_geom_angle
_geom_angle_publ_flag
C2 C1 C10b 100.69(12) y
C2 C1 H1A 111.6 no
C10b C1 H1A 111.6 no
C2 C1 H1B 111.6 no
C10b C1 H1B 111.6 no
H1A C1 H1B 109.4 no
N3 C2 C21 123.42(14) no
N3 C2 C1 112.51(14) y
C21 C2 C1 123.58(13) no
C22 C21 C26 118.23(15) no
C22 C21 C2 119.60(14) no
C26 C21 C2 122.03(14) no
C23 C22 C21 120.97(15) no
C23 C22 H22 119.5 no
C21 C22 H22 119.5 no
C24 C23 C22 119.29(15) no
C24 C23 H23 120.4 no
C22 C23 H23 120.4 no
C23 C24 C25 120.94(16) no
C23 C24 Cl24 119.66(13) no
C25 C24 Cl24 119.36(13) no
C26 C25 C24 119.45(15) no
C26 C25 H25 120.3 no
C24 C25 H25 120.3 no
C25 C26 C21 121.04(15) no
C25 C26 H26 119.5 no
C21 C26 H26 119.5 no
C2 N3 N4 108.33(12) y
N3 N4 C5 113.99(12) y
N3 N4 C10b 108.02(11) y
C5 N4 C10b 114.96(12) y
N6 C5 N4 112.34(12) y
N6 C5 C51 112.67(13) no
N4 C5 C51 108.13(13) no
N6 C5 H5 107.8 no
N4 C5 H5 107.8 no
C51 C5 H5 107.8 no
C56 C51 C52 118.61(16) no
C56 C51 C5 120.86(15) no
C52 C51 C5 120.46(15) no
C53 C52 C51 120.62(17) no
C53 C52 H52 119.7 no
C51 C52 H52 119.7 no
C54 C53 C52 120.22(17) no
C54 C53 H53 119.9 no
C52 C53 H53 119.9 no
C55 C54 C53 119.44(17) no
C55 C54 H54 120.3 no
C53 C54 H54 120.3 no
C54 C55 C56 120.52(18) no
C54 C55 H55 119.7 no
C56 C55 H55 119.7 no
C51 C56 C55 120.57(17) no
C51 C56 H56 119.7 no
C55 C56 H56 119.7 no
C6a N6 C5 119.01(13) y
C6a N6 H6 118.3 no
C5 N6 H6 119.4 no
N6 C6a C7 120.05(14) y
N6 C6a C10a 120.74(14) y
C7 C6a C10a 119.21(14) y
C8 C7 C6a 120.46(15) y
C8 C7 H7 119.8 no
C6a C7 H7 119.8 no
C9 C8 C7 120.72(16) y
C9 C8 H8 119.6 no
C7 C8 H8 119.6 no
C10 C9 C8 118.82(15) y
C10 C9 H9 120.6 no
C8 C9 H9 120.6 no
C9 C10 C10a 121.87(16) y
C9 C10 H10 119.1 no
C10a C10 H10 119.1 no
C10 C10a C6a 118.90(14) y
C10 C10a C10b 119.90(14) y
C6a C10a C10b 121.16(13) y
N4 C10b C10a 111.29(12) y
N4 C10b C1 100.57(12) y
C10a C10b C1 112.39(12) y
N4 C10b H10B 110.7 no
C10a C10b H10B 110.7 no
C1 C10b H10B 110.7 no

loop_
_geom_bond_atom_site_label_1
_geom_bond_atom_site_label_2
_geom_bond_site_symmetry_2
_geom_bond_distance
_geom_bond_publ_flag
C1 C2 . 1.508(2) y
C1 C10b . 1.531(2) y
C1 H1A . 0.9900 no
C1 H1B . 0.9900 no
C2 N3 . 1.294(2) y
C2 C21 . 1.463(2) no
C21 C22 . 1.399(2) no
C21 C26 . 1.401(2) no
C22 C23 . 1.387(2) no
C22 H22 . 0.9500 no
C23 C24 . 1.382(2) no
C23 H23 . 0.9500 no
C24 C25 . 1.388(2) no
C24 Cl24 . 1.7367(17) no
C25 C26 . 1.378(2) no
C25 H25 . 0.9500 no
C26 H26 . 0.9500 no
N3 N4 . 1.4079(19) y
N4 C5 . 1.457(2) y
N4 C10b . 1.4804(18) y
C5 N6 . 1.450(2) y
C5 C51 . 1.533(2) no
C5 H5 . 1.0000 no
C51 C56 . 1.390(2) no
C51 C52 . 1.393(2) no
C52 C53 . 1.393(2) no
C52 H52 . 0.9500 no
C53 C54 . 1.386(3) no
C53 H53 . 0.9500 no
C54 C55 . 1.380(3) no
C54 H54 . 0.9500 no
C55 C56 . 1.392(3) no
C55 H55 . 0.9500 no
C56 H56 . 0.9500 no
N6 C6a . 1.3857(19) y
N6 H6 . 0.8800 no
C6a C7 . 1.401(2) y
C6a C10a . 1.405(2) y
C7 C8 . 1.388(2) y
C7 H7 . 0.9500 no
C8 C9 . 1.388(3) y
C8 H8 . 0.9500 no
C9 C10 . 1.384(2) y
C9 H9 . 0.9500 no
C10 C10a . 1.398(2) y
C10 H10 . 0.9500 no
C10a C10b . 1.516(2) y
C10b H10B . 1.0000 no

loop_
_geom_hbond_atom_site_label_D
_geom_hbond_atom_site_label_H
_geom_hbond_atom_site_label_A
_geom_hbond_site_symmetry_A
_geom_hbond_distance_DH
_geom_hbond_distance_HA
_geom_hbond_distance_DA
_geom_hbond_angle_DHA
_geom_hbond_publ_flag
N6 H6 N3 7_656 0.88 2.20 3.083(2) 178 y
C1 H1A Cg3 6_645 0.99 2.44 3.407(2) 166 y
C22 H22 Cg5 6_645 0.95 2.88 3.739(2) 152 y

loop_
_geom_torsion_atom_site_label_1
_geom_torsion_atom_site_label_2
_geom_torsion_atom_site_label_3
_geom_torsion_atom_site_label_4
_geom_torsion
_geom_torsion_publ_flag
C10b C1 C2 N3 15.76(16) no
C10b C1 C2 C21 -172.08(14) no
N3 C2 C21 C22 -179.85(15) y
C1 C2 C21 C22 8.8(2) y
N3 C2 C21 C26 4.5(2) y
C1 C2 C21 C26 -166.82(15) y
C26 C21 C22 C23 2.0(2) no
C2 C21 C22 C23 -173.79(15) no
C21 C22 C23 C24 0.4(3) no
C22 C23 C24 C25 -2.4(3) no
C22 C23 C24 Cl24 175.44(13) no
C23 C24 C25 C26 1.9(3) no
Cl24 C24 C25 C26 -175.94(13) no
C24 C25 C26 C21 0.6(3) no
C22 C21 C26 C25 -2.5(2) no
C2 C21 C26 C25 173.16(15) no
C21 C2 N3 N4 -168.43(13) no
C1 C2 N3 N4 3.74(17) no
C2 N3 N4 C5 -152.17(13) no
C2 N3 N4 C10b -23.08(15) no
N3 N4 C5 N6 71.45(15) no
C10b N4 C5 N6 -54.05(17) no
N3 N4 C5 C51 -163.59(12) no
C10b N4 C5 C51 70.92(15) no
N6 C5 C51 C56 -25.73(19) y
N4 C5 C51 C56 -150.49(14) y
N6 C5 C51 C52 157.43(13) y
N4 C5 C51 C52 32.66(18) y
C56 C51 C52 C53 1.1(2) no
C5 C51 C52 C53 178.05(14) no
C51 C52 C53 C54 -0.8(2) no
C52 C53 C54 C55 -0.2(3) no
C53 C54 C55 C56 0.7(3) no
C52 C51 C56 C55 -0.6(2) no
C5 C51 C56 C55 -177.46(15) no
C54 C55 C56 C51 -0.4(3) no
N4 C5 N6 C6a 36.79(19) no
C51 C5 N6 C6a -85.64(16) no
C5 N6 C6a C7 171.52(14) no
C5 N6 C6a C10a -8.0(2) no
N6 C6a C7 C8 -177.80(15) no
C10a C6a C7 C8 1.7(2) no
C6a C7 C8 C9 0.1(3) no
C7 C8 C9 C10 -1.3(3) no
C8 C9 C10 C10a 0.8(3) no
C9 C10 C10a C6a 0.9(2) no
C9 C10 C10a C10b -176.81(15) no
N6 C6a C10a C10 177.33(14) no
C7 C6a C10a C10 -2.1(2) no
N6 C6a C10a C10b -5.0(2) no
C7 C6a C10a C10b 175.56(14) no
N3 N4 C10b C10a -87.84(14) no
C5 N4 C10b C10a 40.70(17) no
N3 N4 C10b C1 31.41(14) no
C5 N4 C10b C1 159.95(13) no
C10 C10a C10b N4 166.26(14) no
C6a C10a C10b N4 -11.4(2) no
C10 C10a C10b C1 54.33(19) no
C6a C10a C10b C1 -123.36(15) no
C2 C1 C10b N4 -26.90(14) no
C2 C1 C10b C10a 91.55(14) no

loop_
_cod_related_entry_id
_cod_related_entry_database
_cod_related_entry_code
1 ChemSpider 4402216
